data_1536203
loop_
_publ_author_name
'Nyman, M.'
'Bonhomme, F.'
'Parise, J.B.'
'Vaughan, G.M.B.'
'Alam, T.M.'

_publ_section_title
;
 [SiNb12O40]16- and [GeNb12O40]16-: Highly Charged Keggin Ions with Sticky
 Surfaces
;
_journal_name_full 'Angew. Chem. Int. ed.'
_journal_page_first 2787
_journal_page_last 2792
_journal_volume 43
_journal_year 2004
_chemical_formula_sum 'H32 Na64 Nb48 O176 Si4'
_chemical_name_systematic 'Na64 (Si Nb12 O40)4 (H2 O)16'
_space_group_IT_number 218
_symmetry_space_group_name_Hall 'P -4n 2 3'
_symmetry_space_group_name_H-M 'P -4 3 n'
_cell_angle_alpha 90
_cell_angle_beta 90
_cell_angle_gamma 90
_cell_formula_units_Z 2
_cell_length_a 20.5185
_cell_length_b 20.5185
_cell_length_c 20.5185
_cell_volume 8638.470
_citation_journal_id_ASTM ACIEF5
_cod_data_source_file Nyman_ACIEF5_2004_1292.cif
_cod_data_source_block H32Na64Nb48O176Si4
_cod_original_cell_volume 8638.469
_cod_database_code 1536203

loop_
_symmetry_equiv_pos_as_xyz
x,y,z
y+1/2,-x+1/2,-z+1/2
-x,-y,z
-y+1/2,x+1/2,-z+1/2
x,-y,-z
-y+1/2,-x+1/2,z+1/2
-x,y,-z
y+1/2,x+1/2,z+1/2
z,x,y
x+1/2,-z+1/2,-y+1/2
-z,-x,y
-x+1/2,z+1/2,-y+1/2
z,-x,-y
-x+1/2,-z+1/2,y+1/2
-z,x,-y
x+1/2,z+1/2,y+1/2
y,z,x
y,-z,-x
-z+1/2,-y+1/2,x+1/2
-y,z,-x
z+1/2,y+1/2,x+1/2
-y,-z,x
-z+1/2,y+1/2,-x+1/2
z+1/2,-y+1/2,-x+1/2

loop_
_atom_site_label
_atom_site_type_symbol
_atom_site_fract_x
_atom_site_fract_y
_atom_site_fract_z
_atom_site_occupancy
_atom_site_U_iso_or_equiv
O15 O-2 0.066 -0.0286 0.3161 1 0.0
O1 O-2 0.0654 0.0654 0.1613 1 0.0
O6 O-2 0.0463 -0.3191 0.4313 1 0.0
Nb2 Nb+5 0.12498 -0.02616 0.37954 1 0.0
Nb3 Nb+5 0.12476 -0.12337 0.51562 1 0.0
O8 O-2 0.2026 -0.0536 0.4623 1 0.0
Na8 Na+1 0.1446 0.095 0.2512 1 0.0
O12 O-2 0.1752 -0.1025 0.3421 1 0.0
O13 O-2 0.1751 -0.1822 0.4543 1 0.0
O14 O-2 0.2579 -0.2122 0.3486 1 0.0
Nb4 Nb+5 0.2436 -0.14331 0.39805 1 0.0
Na1 Na+1 0.24712 -0.03692 0.27338 1 0.0
Na4 Na+1 0 -0.25 0.5 1 0.0
O2 O-2 0.1845 0.0022 0.1836 1 0.0
O16 O-2 0.061 -0.2042 0.3529 1 0.0
O5 O-2 0.0451 0.0451 0.0451 0.5 0.0
Si2 Si+4 0.25 0 0.5 1 0.0
O3 O-2 -0.0671 0.0666 0.1592 1 0.0
O7 O-2 0.0961 -0.0465 0.5675 1 0.0
Nb1 Nb+5 0.12429 -0.00099 0.12432 1 0.0
Na3 Na+1 0 0 0.5 1 0.0
O9 O-2 0.1914 0.0307 0.3419 1 0.0
O17 O-2 0.33 -0.33 0.33 1 0.0
Na2 Na+1 0 0 0.2336 1 0.0
O10 O-2 0.3049 -0.0797 0.3599 1 0.0
O11 O-2 0.0786 -0.0874 0.4391 1 0.0
Si1 Si+4 0 0 0 1 0.0
Na7 Na+1 0.1507 -0.2729 0.3735 1 0.0
Na6 Na+1 0.2383 -0.2383 0.2383 1 0.0
Na5 Na+1 -0.0087 -0.114 0.3732 1 0.0
O4 O-2 0.0455 -0.0455 0.0455 0.5 0.0
